data_1535648
loop_
_publ_author_name
'Huang, F.Q.'
'Deng, B.'
'Ibers, J.A.'

_publ_section_title
;
 Syntheses and structures of six compounds in the A2 Li M S4 (A = K, Rb,
 Cs; M = V, Nb, Ta) family
;
_journal_name_full 'Journal of Solid State Chemistry'
_journal_page_first 194
_journal_page_last 199
_journal_volume 178
_journal_year 2005
_chemical_formula_sum 'Li Nb Rb2 S4'
_chemical_name_systematic 'Rb2 Li Nb S4'
_space_group_IT_number 2
_symmetry_space_group_name_Hall '-P 1'
_symmetry_space_group_name_H-M 'P -1'
_cell_angle_alpha 71.761
_cell_angle_beta 87.877
_cell_angle_gamma 83.876
_cell_formula_units_Z 4
_cell_length_a 7.0285
_cell_length_b 11.3919
_cell_length_c 11.8129
_cell_volume 893.182
_citation_journal_id_ASTM JSSCBI
_cod_data_source_file Huang_JSSCBI_2005_1688.cif
_cod_data_source_block Li1Nb1Rb2S4
_cod_original_cell_volume 893.1824
_cod_original_formula_sum 'Li1 Nb1 Rb2 S4'
_cod_database_code 1535648

loop_
_symmetry_equiv_pos_as_xyz
x,y,z
-x,-y,-z

loop_
_atom_site_label
_atom_site_type_symbol
_atom_site_fract_x
_atom_site_fract_y
_atom_site_fract_z
_atom_site_occupancy
_atom_site_U_iso_or_equiv
Rb3 Rb+1 0.26502 0.37554 0.27699 1 0.0
Rb2 Rb+1 0.24856 0.34928 0.65165 1 0.0
S8 S-2 0.76231 0.37907 0.28851 1 0.0
Nb1 Nb+5 0.21827 0.23016 0.01354 1 0.0
Nb2 Nb+5 0.22526 0.72652 0.51378 1 0.0
S6 S-2 0.47178 0.33955 0.00549 1 0.0
S2 S-2 0.05471 0.14703 0.53435 1 0.0
S7 S-2 0.54121 0.14435 0.53168 1 0.0
S3 S-2 0.17024 0.11717 0.20643 1 0.0
Li1 Li+1 0.1781 0.0139 0.4156 1 0.0
Li2 Li+1 0.7743 0.4755 0.0705 1 0.0
Rb1 Rb+1 0.24745 0.84526 0.144 1 0.0
Rb4 Rb+1 0.68401 0.09778 0.24971 1 0.0
S1 S-2 0.03368 0.62698 0.06247 1 0.0
S5 S-2 0.268 0.10306 0.89991 1 0.0
S4 S-2 0.25384 0.59765 0.40174 1 0.0
